data_4514666
loop_
_publ_author_name
'Ping, Yuanyuan'
'Wang, Kuai'
'Pan, Qi'
'Ding, Zhengtian'
'Zhou, Zhijun'
'Guo, Ya'
'Kong, Wangqing'

_publ_section_title
;
 Ni-Catalyzed Regio- and Enantioselective Domino Reductive Cyclization:
 One-Pot Synthesis of 2,3-Fused Cyclopentannulated Indolines
;
_journal_issue 8
_journal_name_full 'ACS Catalysis'
_journal_page_first 7335
_journal_paper_doi 10.1021/acscatal.9b02081
_journal_volume 9
_journal_year 2019
_chemical_formula_sum 'C108 H92 Cl12 N8 O4'
_chemical_formula_weight 1991.29
_space_group_crystal_system monoclinic
_space_group_IT_number 9
_space_group_name_Hall 'C -2yc'
_space_group_name_H-M_alt 'C 1 c 1'
_symmetry_space_group_name_Hall 'C -2yc'
_symmetry_space_group_name_H-M 'C 1 c 1'
_atom_sites_solution_hydrogens difmap
_audit_creation_method SHELXL-2014/7
_cell_angle_alpha 90
_cell_angle_beta 91.7380(10)
_cell_angle_gamma 90
_cell_formula_units_Z 1
_cell_length_a 16.9269(5)
_cell_length_b 16.7619(5)
_cell_length_c 8.8583(3)
_cell_measurement_reflns_used 9899
_cell_measurement_temperature 296(2)
_cell_measurement_theta_max 27.5398
_cell_measurement_theta_min 2.2709
_cell_volume 2512.18(14)
_computing_cell_refinement 'Bruker SAINT'
_computing_data_collection 'Bruker APEX2'
_computing_data_reduction 'Bruker SAINT'
_computing_molecular_graphics 'Bruker SHELXTL'
_computing_publication_material 'Bruker SHELXTL'
_computing_structure_refinement 'SHELXL-2014/7 (Sheldrick, 2014)'
_computing_structure_solution 'SHELXS-97 (Sheldrick 2008)'
_diffrn_ambient_temperature 296(2)
_diffrn_measured_fraction_theta_full 0.988
_diffrn_measured_fraction_theta_max 0.988
_diffrn_measurement_device_type graphite
_diffrn_radiation_type CuK\a
_diffrn_radiation_wavelength 1.54184
_diffrn_reflns_av_R_equivalents 0.0331
_diffrn_reflns_av_unetI/netI 0.0390
_diffrn_reflns_Laue_measured_fraction_full 0.988
_diffrn_reflns_Laue_measured_fraction_max 0.988
_diffrn_reflns_limit_h_max 19
_diffrn_reflns_limit_h_min -19
_diffrn_reflns_limit_k_max 19
_diffrn_reflns_limit_k_min -18
_diffrn_reflns_limit_l_max 8
_diffrn_reflns_limit_l_min -10
_diffrn_reflns_number 10041
_diffrn_reflns_point_group_measured_fraction_full 0.696
_diffrn_reflns_point_group_measured_fraction_max 0.696
_diffrn_reflns_theta_full 65.043
_diffrn_reflns_theta_max 65.043
_diffrn_reflns_theta_min 3.712
_diffrn_source 'fine-focus sealed tube'
_exptl_absorpt_coefficient_mu 3.473
_exptl_absorpt_correction_T_max 0.788
_exptl_absorpt_correction_T_min 0.729
_exptl_absorpt_correction_type multi-scan
_exptl_absorpt_process_details
;
CrysAlisPro, Oxford Diffraction Ltd.,
Version 1.171.33.52 (release 06-11-2009 CrysAlis171 .NET)
(compiled Nov  6 2009,16:24:50)
Empirical absorption correction using spherical harmonics,
 implemented in SCALE3 ABSPACK scaling algorithm.
;
_exptl_crystal_colour blue
_exptl_crystal_density_diffrn 1.316
_exptl_crystal_density_method 'not measured'
_exptl_crystal_description acicular
_exptl_crystal_F_000 1032
_exptl_crystal_size_max 0.18
_exptl_crystal_size_mid 0.10
_exptl_crystal_size_min 0.08
_refine_diff_density_max 0.378
_refine_diff_density_min -0.227
_refine_diff_density_rms 0.040
_refine_ls_abs_structure_details
;
 Flack x determined using 834 quotients [(I+)-(I-)]/[(I+)+(I-)]
 (Parsons, Flack and Wagner, Acta Cryst. B69 (2013) 249-259).
;
_refine_ls_abs_structure_Flack 0.062(9)
_refine_ls_extinction_coef 0.00196(17)
_refine_ls_extinction_expression Fc^*^=kFc[1+0.001xFc^2^\l^3^/sin(2\q)]^-1/4^
_refine_ls_extinction_method 'SHELXL-2014/7 (Sheldrick 2014'
_refine_ls_goodness_of_fit_ref 1.071
_refine_ls_hydrogen_treatment refall
_refine_ls_matrix_type full
_refine_ls_number_parameters 391
_refine_ls_number_reflns 2977
_refine_ls_number_restraints 2
_refine_ls_restrained_S_all 1.071
_refine_ls_R_factor_all 0.0317
_refine_ls_R_factor_gt 0.0315
_refine_ls_shift/su_max 0.000
_refine_ls_shift/su_mean 0.000
_refine_ls_structure_factor_coef Fsqd
_refine_ls_weighting_details 'w=1/[\s^2^(Fo^2^)+(0.0395P)^2^+1.5790P] where P=(Fo^2^+2Fc^2^)/3'
_refine_ls_weighting_scheme calc
_refine_ls_wR_factor_gt 0.0811
_refine_ls_wR_factor_ref 0.0813
_reflns_Friedel_coverage 0.405
_reflns_Friedel_fraction_full 0.402
_reflns_Friedel_fraction_max 0.402
_reflns_number_gt 2960
_reflns_number_total 2977
_reflns_threshold_expression 'I > 2\s(I)'
_cod_data_source_file cs9b02081_si_003.cif
_cod_data_source_block cu_pyy_3_9_0m
_cod_database_code 4514666
_shelx_shelxl_version_number 2014/7
_shelx_space_group_comment
;
The symmetry employed for this shelxl refinement is uniquely defined
by the following loop, which should always be used as a source of
symmetry information in preference to the above space-group names.
They are only intended as comments.
;
_exptl_absorpt_special_details
;
 ?
;

loop_
_space_group_symop_operation_xyz
'x, y, z'
'x, -y, z+1/2'
'x+1/2, y+1/2, z'
'x+1/2, -y+1/2, z+1/2'

loop_
_atom_site_label
_atom_site_type_symbol
_atom_site_fract_x
_atom_site_fract_y
_atom_site_fract_z
_atom_site_U_iso_or_equiv
_atom_site_adp_type
_atom_site_occupancy
_atom_site_site_symmetry_order
_atom_site_calc_flag
Cl1 Cl 0.57030(8) 0.15651(7) 0.90847(18) 0.0768(4) Uani 1 1 d
Cl2 Cl 0.40979(8) 0.19558(6) 0.97936(13) 0.0687(4) Uani 1 1 d
Cl3 Cl 0.49881(7) 0.29961(5) 0.78840(12) 0.0531(3) Uani 1 1 d
C27 C 0.4825(2) 0.2003(2) 0.8423(4) 0.0398(8) Uani 1 1 d
H0AA H 0.464(2) 0.174(2) 0.769(5) 0.031(9) Uiso 1 1 d
O1 O 0.38463(14) 0.11418(13) 0.5897(2) 0.0281(5) Uani 1 1 d
H22 H 0.359(2) 0.080(3) 0.598(4) 0.030(11) Uiso 1 1 d
N005 N 0.37302(16) 0.07567(14) 0.3362(3) 0.0269(6) Uani 1 1 d
N006 N 0.29977(15) 0.03212(14) 0.1191(3) 0.0260(5) Uani 1 1 d
C1 C 0.6658(3) 0.0495(3) 0.5954(6) 0.0589(12) Uani 1 1 d
H1 H 0.616(3) 0.023(3) 0.627(6) 0.052(12) Uiso 1 1 d
C2 C 0.7386(4) 0.0172(3) 0.6398(7) 0.0753(16) Uani 1 1 d
H2 H 0.739(5) -0.034(5) 0.688(9) 0.12(3) Uiso 1 1 d
C3 C 0.8066(3) 0.0504(3) 0.5909(6) 0.0668(15) Uani 1 1 d
H3 H 0.858(3) 0.024(3) 0.611(6) 0.066(15) Uiso 1 1 d
C4 C 0.8036(3) 0.1149(3) 0.4991(7) 0.0664(15) Uani 1 1 d
H4 H 0.852(4) 0.139(3) 0.475(6) 0.067(15) Uiso 1 1 d
C5 C 0.7323(2) 0.1487(2) 0.4551(5) 0.0476(10) Uani 1 1 d
H5 H 0.730(4) 0.192(4) 0.387(7) 0.075(17) Uiso 1 1 d
C6 C 0.6621(2) 0.11643(19) 0.5027(4) 0.0356(7) Uani 1 1 d
C7 C 0.5869(2) 0.15115(18) 0.4640(4) 0.0317(7) Uani 1 1 d
C8 C 0.52200(19) 0.17741(17) 0.4361(4) 0.0286(7) Uani 1 1 d
C9 C 0.44231(19) 0.20168(16) 0.4128(3) 0.0245(6) Uani 1 1 d
C10 C 0.41436(17) 0.27445(16) 0.3762(3) 0.0245(6) Uani 1 1 d
C11 C 0.46162(18) 0.34525(17) 0.3398(4) 0.0253(6) Uani 1 1 d
C12 C 0.5222(2) 0.34265(19) 0.2386(4) 0.0332(7) Uani 1 1 d
H17 H 0.537(2) 0.295(3) 0.190(5) 0.035(10) Uiso 1 1 d
C13 C 0.5626(2) 0.4110(2) 0.2018(5) 0.0412(8) Uani 1 1 d
H18 H 0.601(3) 0.409(3) 0.132(6) 0.060(14) Uiso 1 1 d
C14 C 0.5447(2) 0.4833(2) 0.2669(4) 0.0372(8) Uani 1 1 d
H19 H 0.574(3) 0.529(3) 0.245(5) 0.044(11) Uiso 1 1 d
C15 C 0.4850(2) 0.4865(2) 0.3691(5) 0.0411(8) Uani 1 1 d
H20 H 0.474(3) 0.535(3) 0.414(5) 0.053(13) Uiso 1 1 d
C16 C 0.4428(2) 0.41898(19) 0.4032(4) 0.0370(8) Uani 1 1 d
H21 H 0.401(3) 0.425(3) 0.468(6) 0.053(13) Uiso 1 1 d
C17 C 0.32594(18) 0.27819(17) 0.3804(4) 0.0299(7) Uani 1 1 d
H15 H 0.308(3) 0.316(3) 0.472(6) 0.054(12) Uiso 1 1 d
H16 H 0.306(2) 0.301(2) 0.280(5) 0.033(10) Uiso 1 1 d
C18 C 0.29834(17) 0.19140(16) 0.4041(4) 0.0259(6) Uani 1 1 d
C19 C 0.26756(17) 0.15168(16) 0.2613(4) 0.0239(6) Uani 1 1 d
C20 C 0.20573(19) 0.16846(18) 0.1650(4) 0.0332(7) Uani 1 1 d
H6 H 0.172(2) 0.209(2) 0.180(4) 0.028(9) Uiso 1 1 d
C21 C 0.1905(2) 0.1169(2) 0.0427(5) 0.0394(8) Uani 1 1 d
H7 H 0.145(2) 0.128(2) -0.024(5) 0.032(9) Uiso 1 1 d
C22 C 0.23751(19) 0.05116(19) 0.0254(4) 0.0331(7) Uani 1 1 d
H8 H 0.229(3) 0.012(3) -0.055(5) 0.047(11) Uiso 1 1 d
C23 C 0.31316(16) 0.08329(15) 0.2324(3) 0.0220(6) Uani 1 1 d
C24 C 0.37589(18) 0.14288(16) 0.4421(3) 0.0241(6) Uani 1 1 d
C25 C 0.4332(2) 0.01483(19) 0.3333(5) 0.0358(8) Uani 1 1 d
H9 H 0.468(3) 0.024(3) 0.420(6) 0.048(12) Uiso 1 1 d
H10 H 0.410(3) -0.037(3) 0.344(5) 0.043(11) Uiso 1 1 d
H11 H 0.469(3) 0.025(3) 0.242(6) 0.057(13) Uiso 1 1 d
C26 C 0.2381(2) 0.1849(2) 0.5291(5) 0.0418(8) Uani 1 1 d
H12 H 0.192(3) 0.218(2) 0.501(5) 0.041(11) Uiso 1 1 d
H13 H 0.262(3) 0.204(3) 0.622(6) 0.055(13) Uiso 1 1 d
H14 H 0.225(3) 0.128(3) 0.551(5) 0.047(11) Uiso 1 1 d

loop_
_atom_site_aniso_label
_atom_site_aniso_U_11
_atom_site_aniso_U_22
_atom_site_aniso_U_33
_atom_site_aniso_U_23
_atom_site_aniso_U_13
_atom_site_aniso_U_12
Cl1 0.0602(7) 0.0578(6) 0.1105(11) 0.0024(6) -0.0290(7) -0.0097(5)
Cl2 0.0946(9) 0.0498(5) 0.0643(7) -0.0116(4) 0.0429(6) -0.0287(5)
Cl3 0.0664(6) 0.0330(4) 0.0610(6) -0.0029(4) 0.0219(5) -0.0165(4)
C27 0.049(2) 0.0358(17) 0.0349(19) -0.0089(15) 0.0036(16) -0.0165(14)
O1 0.0394(12) 0.0207(10) 0.0239(11) 0.0027(8) -0.0054(9) -0.0085(10)
N005 0.0332(13) 0.0198(11) 0.0270(14) -0.0053(9) -0.0086(11) 0.0087(10)
N006 0.0264(12) 0.0239(11) 0.0273(13) 0.0002(10) -0.0038(10) -0.0022(9)
C1 0.046(2) 0.057(2) 0.074(3) 0.020(2) 0.008(2) 0.022(2)
C2 0.083(4) 0.072(3) 0.070(3) 0.006(3) -0.008(3) 0.046(3)
C3 0.043(2) 0.081(3) 0.075(3) -0.042(3) -0.019(2) 0.034(2)
C4 0.031(2) 0.071(3) 0.097(4) -0.048(3) 0.000(2) 0.0032(19)
C5 0.033(2) 0.044(2) 0.066(3) -0.0193(19) 0.0050(18) -0.0014(15)
C6 0.0291(17) 0.0345(16) 0.043(2) -0.0067(14) 0.0003(14) 0.0075(12)
C7 0.0295(16) 0.0271(15) 0.0387(18) -0.0005(13) 0.0036(14) 0.0038(12)
C8 0.0326(18) 0.0221(13) 0.0312(17) 0.0002(12) 0.0035(13) 0.0015(12)
C9 0.0299(15) 0.0223(14) 0.0213(15) -0.0018(11) 0.0001(12) 0.0045(11)
C10 0.0285(15) 0.0211(13) 0.0240(15) -0.0024(11) 0.0009(12) 0.0028(11)
C11 0.0269(14) 0.0231(14) 0.0257(16) 0.0006(11) -0.0047(12) 0.0020(11)
C12 0.0312(16) 0.0290(15) 0.0395(19) -0.0014(13) 0.0034(14) 0.0049(12)
C13 0.0320(18) 0.0417(19) 0.051(2) 0.0080(16) 0.0087(17) 0.0005(14)
C14 0.0305(16) 0.0293(16) 0.051(2) 0.0104(14) -0.0041(15) -0.0061(13)
C15 0.049(2) 0.0222(15) 0.052(2) -0.0033(15) 0.0034(17) -0.0019(14)
C16 0.0422(19) 0.0248(15) 0.045(2) -0.0030(14) 0.0113(16) 0.0024(13)
C17 0.0260(15) 0.0206(13) 0.043(2) -0.0010(13) -0.0033(14) 0.0035(11)
C18 0.0252(15) 0.0204(14) 0.0322(17) 0.0006(11) 0.0044(13) 0.0033(10)
C19 0.0188(13) 0.0209(12) 0.0322(16) 0.0062(11) 0.0016(12) -0.0010(10)
C20 0.0216(14) 0.0266(14) 0.051(2) 0.0036(13) -0.0038(14) 0.0039(13)
C21 0.0296(17) 0.0371(18) 0.050(2) 0.0030(15) -0.0174(15) -0.0003(13)
C22 0.0281(16) 0.0324(15) 0.0381(19) -0.0010(14) -0.0084(14) -0.0051(12)
C23 0.0213(14) 0.0202(12) 0.0246(15) 0.0045(11) 0.0015(11) -0.0020(10)
C24 0.0311(15) 0.0191(12) 0.0221(15) -0.0002(11) -0.0021(12) 0.0033(11)
C25 0.0366(18) 0.0261(15) 0.044(2) -0.0105(14) -0.0154(17) 0.0135(13)
C26 0.044(2) 0.0389(18) 0.044(2) 0.0040(16) 0.0165(18) 0.0119(16)

loop_
_atom_type_symbol
_atom_type_description
_atom_type_scat_dispersion_real
_atom_type_scat_dispersion_imag
_atom_type_scat_source
C C 0.0181 0.0091 'International Tables Vol C Tables 4.2.6.8 and 6.1.1.4'
N N 0.0311 0.0180 'International Tables Vol C Tables 4.2.6.8 and 6.1.1.4'
O O 0.0492 0.0322 'International Tables Vol C Tables 4.2.6.8 and 6.1.1.4'
Cl Cl 0.3639 0.7018 'International Tables Vol C Tables 4.2.6.8 and 6.1.1.4'
H H 0.0000 0.0000 'International Tables Vol C Tables 4.2.6.8 and 6.1.1.4'

loop_
_geom_angle_atom_site_label_1
_geom_angle_atom_site_label_2
_geom_angle_atom_site_label_3
_geom_angle
Cl1 C27 Cl3 110.5(2)
Cl1 C27 Cl2 110.9(2)
Cl3 C27 Cl2 110.5(2)
C23 N005 C25 124.7(3)
C23 N005 C24 111.8(2)
C25 N005 C24 123.0(2)
C23 N006 C22 114.8(3)
C6 C1 C2 120.3(5)
C3 C2 C1 120.1(5)
C4 C3 C2 120.1(4)
C3 C4 C5 121.0(5)
C4 C5 C6 120.4(5)
C5 C6 C1 118.1(4)
C5 C6 C7 122.2(3)
C1 C6 C7 119.6(3)
C8 C7 C6 176.6(4)
C7 C8 C9 173.9(3)
C10 C9 C8 128.4(3)
C10 C9 C24 111.8(3)
C8 C9 C24 119.6(3)
C9 C10 C11 126.5(3)
C9 C10 C17 112.1(3)
C11 C10 C17 121.4(2)
C12 C11 C16 118.1(3)
C12 C11 C10 122.4(3)
C16 C11 C10 119.5(3)
C13 C12 C11 120.7(3)
C12 C13 C14 120.9(3)
C15 C14 C13 118.9(3)
C16 C15 C14 120.5(3)
C15 C16 C11 120.9(3)
C10 C17 C18 105.7(2)
C19 C18 C26 110.8(3)
C19 C18 C17 113.6(3)
C26 C18 C17 112.1(3)
C19 C18 C24 102.5(2)
C26 C18 C24 112.2(3)
C17 C18 C24 105.2(2)
C20 C19 C23 118.0(3)
C20 C19 C18 132.4(3)
C23 C19 C18 109.5(2)
C19 C20 C21 118.5(3)
C22 C21 C20 119.2(3)
N006 C22 C21 124.2(3)
N006 C23 N005 123.8(2)
N006 C23 C19 125.3(3)
N005 C23 C19 110.9(3)
O1 C24 N005 109.6(2)
O1 C24 C9 108.9(2)
N005 C24 C9 113.5(2)
O1 C24 C18 116.3(2)
N005 C24 C18 104.4(2)
C9 C24 C18 104.2(2)

loop_
_geom_bond_atom_site_label_1
_geom_bond_atom_site_label_2
_geom_bond_distance
Cl1 C27 1.744(4)
Cl2 C27 1.756(4)
Cl3 C27 1.756(3)
O1 C24 1.397(4)
N005 C23 1.353(4)
N005 C25 1.443(4)
N005 C24 1.466(4)
N006 C23 1.334(4)
N006 C22 1.360(4)
C1 C6 1.391(6)
C1 C2 1.392(7)
C2 C3 1.361(9)
C3 C4 1.353(9)
C4 C5 1.380(7)
C5 C6 1.384(5)
C6 C7 1.431(5)
C7 C8 1.203(5)
C8 C9 1.418(5)
C9 C10 1.344(4)
C9 C24 1.523(4)
C10 C11 1.472(4)
C10 C17 1.500(4)
C11 C12 1.383(5)
C11 C16 1.398(4)
C12 C13 1.379(5)
C13 C14 1.380(6)
C14 C15 1.378(6)
C15 C16 1.377(5)
C17 C18 1.544(4)
C18 C19 1.508(5)
C18 C26 1.532(5)
C18 C24 1.572(4)
C19 C20 1.359(5)
C19 C23 1.410(4)
C20 C21 1.404(5)
C21 C22 1.370(5)
